data_2212316
loop_
_publ_author_name
'Rajeswaran, Manju'
'Place, David W.'
'Deaton, Joseph C.'
'Brown, Christopher T.'
'Lenhart, William C.'

_publ_section_title (2,6-Diphenylphenolato-\k<i>O</i>)bis(2-methylquinolin-8-olato-\k^2^<i>N</i>,<i>O</i>)gallium(III)
_journal_coeditor_code NG2206
_journal_issue 2
_journal_name_full 'Acta Crystallographica Section E'
_journal_page_first m550
_journal_page_last m552
_journal_paper_doi 10.1107/S1600536807002176
_journal_volume 63
_journal_year 2007
_chemical_formula_iupac '[Ga (C10 H8 N1 O1)2 (C18 H13 O1)]'
_chemical_formula_moiety 'C38 H29 Ga N2 O3'
_chemical_formula_sum 'C38 H29 Ga N2 O3'
_chemical_formula_weight 631.35
_chemical_name_systematic
;
(2,6-Diphenylphenolato-\kO)bis(2-methylquinolin-8-olato-\k^2^N,O)gallium(III)
;
_space_group_IT_number 14
_symmetry_cell_setting monoclinic
_symmetry_space_group_name_Hall '-P 2yn'
_symmetry_space_group_name_H-M 'P 1 21/n 1'
_atom_sites_solution_hydrogens geom
_atom_sites_solution_primary direct
_atom_sites_solution_secondary difmap
_audit_creation_method SHELXL-97
_cell_angle_alpha 90.00
_cell_angle_beta 107.7830(7)
_cell_angle_gamma 90.00
_cell_formula_units_Z 4
_cell_length_a 15.4090(2)
_cell_length_b 13.0970(2)
_cell_length_c 15.7150(2)
_cell_measurement_reflns_used 19773
_cell_measurement_temperature 293(2)
_cell_measurement_theta_max 27.485
_cell_measurement_theta_min 0.998
_cell_volume 3019.94(7)
_computing_cell_refinement
;
SCALEPACK (Otwinowski & Minor, 1997)
;
_computing_data_collection 'COLLECT (Nonius, 1998)'
_computing_data_reduction
;
SCALEPACK and DENZO (Otwinowski & Minor, 1997)
;
_computing_molecular_graphics SHELXTL
_computing_publication_material SHELXTL
_computing_structure_refinement SHELXTL
_computing_structure_solution 'SHELXTL (Bruker, 1997)'
_diffrn_ambient_temperature 293(2)
_diffrn_detector_area_resol_mean 9
_diffrn_measured_fraction_theta_full 0.994
_diffrn_measured_fraction_theta_max 0.994
_diffrn_measurement_device_type kappaCCD
_diffrn_measurement_method '\f and \w scans'
_diffrn_radiation_monochromator graphite
_diffrn_radiation_source 'fine-focus sealed tube'
_diffrn_radiation_type MoK\a
_diffrn_radiation_wavelength 0.71073
_diffrn_reflns_av_R_equivalents 0.0616
_diffrn_reflns_av_sigmaI/netI 0.0396
_diffrn_reflns_limit_h_max 19
_diffrn_reflns_limit_h_min -19
_diffrn_reflns_limit_k_max 16
_diffrn_reflns_limit_k_min -16
_diffrn_reflns_limit_l_max 20
_diffrn_reflns_limit_l_min -19
_diffrn_reflns_number 34545
_diffrn_reflns_theta_full 27.47
_diffrn_reflns_theta_max 27.47
_diffrn_reflns_theta_min 4.19
_diffrn_standards_number 0
_exptl_absorpt_coefficient_mu 0.953
_exptl_absorpt_correction_T_max 0.703
_exptl_absorpt_correction_T_min 0.538
_exptl_absorpt_correction_type multi-scan
_exptl_absorpt_process_details '(SORTAV; Blessing, 1995)'
_exptl_crystal_colour Green
_exptl_crystal_density_diffrn 1.389
_exptl_crystal_density_method 'not measured'
_exptl_crystal_description Cube
_exptl_crystal_F_000 1304
_exptl_crystal_size_max 0.47
_exptl_crystal_size_mid 0.42
_exptl_crystal_size_min 0.37
_refine_diff_density_max 0.317
_refine_diff_density_min -0.512
_refine_ls_extinction_method none
_refine_ls_goodness_of_fit_ref 1.027
_refine_ls_hydrogen_treatment constr
_refine_ls_matrix_type full
_refine_ls_number_parameters 399
_refine_ls_number_reflns 6868
_refine_ls_number_restraints 0
_refine_ls_restrained_S_all 1.027
_refine_ls_R_factor_all 0.0519
_refine_ls_R_factor_gt 0.0352
_refine_ls_shift/su_max 0.002
_refine_ls_shift/su_mean 0.000
_refine_ls_structure_factor_coef Fsqd
_refine_ls_weighting_details 'calc w=1/[\s^2^(Fo^2^)+(0.0496P)^2^+0.7063P] where P=(Fo^2^+2Fc^2^)/3'
_refine_ls_weighting_scheme calc
_refine_ls_wR_factor_gt 0.0884
_refine_ls_wR_factor_ref 0.0962
_reflns_number_gt 5361
_reflns_number_total 6868
_reflns_threshold_expression I>2\s(I)
_cod_data_source_file ng2206.cif
_cod_data_source_block I
_cod_original_sg_symbol_H-M 'P 21/n'
_cod_database_code 2212316
_cod_database_fobs_code 2212316

loop_
_symmetry_equiv_pos_as_xyz
'x, y, z'
'-x+1/2, y+1/2, -z+1/2'
'-x, -y, -z'
'x-1/2, -y-1/2, z-1/2'

loop_
_atom_site_type_symbol
_atom_site_label
_atom_site_fract_x
_atom_site_fract_y
_atom_site_fract_z
_atom_site_U_iso_or_equiv
_atom_site_adp_type
_atom_site_calc_flag
_atom_site_refinement_flags
_atom_site_occupancy
Ga Ga1 0.791656(13) 0.069387(15) 0.593235(13) 0.03331(8) Uani d . 1
O O1 0.86331(9) 0.11165(11) 0.70666(9) 0.0437(3) Uani d . 1
O O2 0.68252(9) 0.13301(10) 0.52862(9) 0.0420(3) Uani d . 1
O O3 0.84002(9) -0.03122(10) 0.54032(9) 0.0387(3) Uani d . 1
N N1 0.72552(10) -0.01904(12) 0.66594(10) 0.0352(3) Uani d . 1
N N2 0.84995(11) 0.18309(12) 0.53303(10) 0.0367(3) Uani d . 1
C C1 0.60384(15) -0.0967(2) 0.54494(14) 0.0542(6) Uani d . 1
H H1A 0.6180 -0.0417 0.5110 0.081 Uiso calc R 1
H H1B 0.5396 -0.0970 0.5371 0.081 Uiso calc R 1
H H1C 0.6212 -0.1604 0.5246 0.081 Uiso calc R 1
C C2 0.65492(14) -0.08239(15) 0.64179(14) 0.0416(4) Uani d . 1
C C3 0.62923(16) -0.13723(18) 0.70749(16) 0.0558(6) Uani d . 1
H H3 0.5804 -0.1823 0.6901 0.067 Uiso calc R 1
C C4 0.67443(16) -0.12538(18) 0.79540(15) 0.0550(6) Uani d . 1
H H4 0.6564 -0.1623 0.8377 0.066 Uiso calc R 1
C C5 0.74807(15) -0.05789(15) 0.82315(13) 0.0420(4) Uani d . 1
C C6 0.77167(12) -0.00601(14) 0.75472(12) 0.0344(4) Uani d . 1
C C7 0.84538(13) 0.06431(14) 0.77455(13) 0.0379(4) Uani d . 1
C C8 0.89403(16) 0.07909(17) 0.86316(14) 0.0492(5) Uani d . 1
H H8 0.9426 0.1247 0.8782 0.059 Uiso calc R 1
C C9 0.87128(16) 0.02621(18) 0.93097(14) 0.0521(5) Uani d . 1
H H9 0.9058 0.0368 0.9901 0.063 Uiso calc R 1
C C10 0.80013(17) -0.04015(17) 0.91251(14) 0.0501(5) Uani d . 1
H H10 0.7859 -0.0737 0.9587 0.060 Uiso calc R 1
C C11 1.01010(15) 0.1410(2) 0.59882(18) 0.0654(7) Uani d . 1
H H11A 1.0028 0.1391 0.6573 0.098 Uiso calc R 1
H H11B 1.0681 0.1706 0.6024 0.098 Uiso calc R 1
H H11C 1.0072 0.0728 0.5757 0.098 Uiso calc R 1
C C12 0.93588(14) 0.20377(17) 0.53835(15) 0.0480(5) Uani d . 1
C C13 0.95556(18) 0.2830(2) 0.48650(18) 0.0649(7) Uani d . 1
H H13 1.0159 0.2982 0.4915 0.078 Uiso calc R 1
C C14 0.88729(19) 0.3375(2) 0.42914(18) 0.0673(7) Uani d . 1
H H14 0.9014 0.3890 0.3948 0.081 Uiso calc R 1
C C15 0.79524(17) 0.31659(17) 0.42120(14) 0.0507(5) Uani d . 1
C C16 0.78072(13) 0.23718(14) 0.47595(12) 0.0380(4) Uani d . 1
C C17 0.69149(13) 0.20837(15) 0.47485(12) 0.0392(4) Uani d . 1
C C18 0.61935(16) 0.26023(17) 0.41824(15) 0.0515(5) Uani d . 1
H H18 0.5602 0.2434 0.4166 0.062 Uiso calc R 1
C C19 0.63364(19) 0.33837(19) 0.36277(15) 0.0615(6) Uani d . 1
H H19 0.5835 0.3717 0.3246 0.074 Uiso calc R 1
C C20 0.7189(2) 0.36657(18) 0.36340(15) 0.0610(6) Uani d . 1
H H20 0.7266 0.4184 0.3260 0.073 Uiso calc R 1
C C21 0.96710(15) -0.13752(16) 0.69502(15) 0.0497(5) Uani d . 1
H H21 0.9857 -0.1002 0.6533 0.060 Uiso calc R 1
C C22 1.01628(18) -0.13136(19) 0.78455(18) 0.0644(7) Uani d . 1
H H22 1.0674 -0.0895 0.8025 0.077 Uiso calc R 1
C C23 0.99062(19) -0.1861(2) 0.84722(17) 0.0687(7) Uani d . 1
H H23 1.0245 -0.1817 0.9073 0.082 Uiso calc R 1
C C24 0.91478(19) -0.2475(2) 0.82119(17) 0.0657(7) Uani d . 1
H H24 0.8971 -0.2848 0.8635 0.079 Uiso calc R 1
C C25 0.86483(16) -0.25353(18) 0.73188(15) 0.0528(5) Uani d . 1
H H25 0.8133 -0.2948 0.7147 0.063 Uiso calc R 1
C C26 0.89011(13) -0.19899(15) 0.66674(13) 0.0403(4) Uani d . 1
C C27 0.83586(13) -0.20999(15) 0.57157(13) 0.0390(4) Uani d . 1
C C28 0.80750(15) -0.30753(16) 0.53879(15) 0.0507(5) Uani d . 1
H H28 0.8244 -0.3635 0.5767 0.061 Uiso calc R 1
C C29 0.75489(17) -0.32270(18) 0.45134(16) 0.0584(6) Uani d . 1
H H29 0.7374 -0.3884 0.4305 0.070 Uiso calc R 1
C C30 0.72837(16) -0.24034(18) 0.39515(15) 0.0531(5) Uani d . 1
H H30 0.6924 -0.2510 0.3365 0.064 Uiso calc R 1
C C31 0.75431(14) -0.14124(16) 0.42427(13) 0.0424(4) Uani d . 1
C C32 0.81061(13) -0.12590(14) 0.51316(13) 0.0371(4) Uani d . 1
C C33 0.71999(16) -0.05512(17) 0.36161(13) 0.0497(5) Uani d . 1
C C34 0.62774(19) -0.0523(2) 0.31176(16) 0.0689(7) Uani d . 1
H H34 0.5881 -0.1024 0.3196 0.083 Uiso calc R 1
C C35 0.5955(3) 0.0263(3) 0.25022(18) 0.0960(12) Uani d . 1
H H35 0.5339 0.0288 0.2177 0.115 Uiso calc R 1
C C36 0.6530(3) 0.0992(3) 0.2373(2) 0.0962(13) Uani d . 1
H H36 0.6309 0.1500 0.1948 0.115 Uiso calc R 1
C C37 0.7433(3) 0.0982(2) 0.28628(19) 0.0817(10) Uani d . 1
H H37 0.7821 0.1489 0.2778 0.098 Uiso calc R 1
C C38 0.77656(19) 0.02179(18) 0.34833(15) 0.0576(6) Uani d . 1
H H38 0.8379 0.0219 0.3817 0.069 Uiso calc R 1

loop_
_atom_site_aniso_label
_atom_site_aniso_U_11
_atom_site_aniso_U_22
_atom_site_aniso_U_33
_atom_site_aniso_U_12
_atom_site_aniso_U_13
_atom_site_aniso_U_23
Ga1 0.03595(12) 0.03047(12) 0.03556(12) -0.00194(8) 0.01396(9) -0.00005(8)
O1 0.0485(8) 0.0453(8) 0.0392(7) -0.0153(6) 0.0160(6) -0.0053(6)
O2 0.0373(7) 0.0405(8) 0.0500(8) 0.0006(6) 0.0161(6) 0.0082(6)
O3 0.0444(7) 0.0309(6) 0.0450(7) -0.0024(6) 0.0201(6) -0.0038(6)
N1 0.0358(8) 0.0343(8) 0.0370(8) -0.0029(6) 0.0136(7) 0.0009(6)
N2 0.0414(8) 0.0339(8) 0.0400(8) -0.0023(7) 0.0203(7) -0.0013(6)
C1 0.0472(12) 0.0653(14) 0.0489(12) -0.0179(11) 0.0130(10) -0.0044(11)
C2 0.0386(10) 0.0416(11) 0.0456(11) -0.0059(8) 0.0144(9) -0.0009(8)
C3 0.0556(13) 0.0559(14) 0.0586(14) -0.0220(11) 0.0213(11) 0.0017(11)
C4 0.0648(14) 0.0550(14) 0.0508(13) -0.0132(11) 0.0258(11) 0.0096(10)
C5 0.0516(12) 0.0359(10) 0.0417(10) 0.0018(9) 0.0190(9) 0.0046(8)
C6 0.0384(9) 0.0312(9) 0.0358(9) 0.0028(7) 0.0147(8) 0.0001(7)
C7 0.0422(10) 0.0344(10) 0.0390(10) -0.0011(8) 0.0149(8) -0.0026(8)
C8 0.0503(12) 0.0518(13) 0.0426(11) -0.0070(10) 0.0100(9) -0.0086(9)
C9 0.0630(14) 0.0552(13) 0.0345(10) 0.0029(11) 0.0093(10) -0.0040(9)
C10 0.0688(14) 0.0476(12) 0.0373(11) 0.0047(11) 0.0210(10) 0.0061(9)
C11 0.0390(11) 0.0736(17) 0.0854(18) -0.0024(11) 0.0217(12) 0.0108(14)
C12 0.0462(11) 0.0456(12) 0.0596(13) -0.0042(9) 0.0271(10) -0.0010(10)
C13 0.0603(14) 0.0620(15) 0.0877(19) -0.0090(12) 0.0455(14) 0.0100(13)
C14 0.0873(19) 0.0565(15) 0.0758(17) -0.0056(14) 0.0513(15) 0.0164(13)
C15 0.0733(15) 0.0407(11) 0.0463(11) -0.0014(10) 0.0307(11) 0.0049(9)
C16 0.0502(11) 0.0322(9) 0.0359(10) 0.0017(8) 0.0195(9) -0.0005(7)
C17 0.0462(11) 0.0349(10) 0.0371(10) 0.0024(8) 0.0137(8) -0.0013(8)
C18 0.0511(12) 0.0490(12) 0.0500(12) 0.0052(10) 0.0087(10) 0.0033(10)
C19 0.0771(17) 0.0524(14) 0.0466(13) 0.0132(13) 0.0062(12) 0.0091(10)
C20 0.0918(19) 0.0477(13) 0.0476(13) 0.0104(13) 0.0275(13) 0.0151(10)
C21 0.0463(11) 0.0418(11) 0.0584(13) 0.0016(9) 0.0120(10) 0.0028(9)
C22 0.0565(14) 0.0512(14) 0.0705(16) 0.0006(11) -0.0029(12) -0.0042(12)
C23 0.0734(17) 0.0724(18) 0.0509(14) 0.0156(14) 0.0049(13) 0.0000(12)
C24 0.0762(17) 0.0734(17) 0.0512(14) 0.0129(14) 0.0250(13) 0.0138(12)
C25 0.0515(12) 0.0530(13) 0.0551(13) 0.0001(10) 0.0182(11) 0.0085(10)
C26 0.0389(10) 0.0349(10) 0.0485(11) 0.0044(8) 0.0154(9) 0.0010(8)
C27 0.0385(10) 0.0361(10) 0.0446(11) -0.0017(8) 0.0160(8) -0.0007(8)
C28 0.0597(13) 0.0357(11) 0.0596(13) -0.0059(9) 0.0225(11) -0.0012(9)
C29 0.0719(15) 0.0409(12) 0.0632(14) -0.0158(11) 0.0222(12) -0.0139(10)
C30 0.0595(13) 0.0535(14) 0.0473(12) -0.0105(11) 0.0179(10) -0.0135(10)
C31 0.0453(11) 0.0438(11) 0.0422(10) -0.0002(9) 0.0193(9) -0.0028(8)
C32 0.0386(10) 0.0348(10) 0.0440(10) -0.0028(8) 0.0217(8) -0.0046(8)
C33 0.0623(14) 0.0550(13) 0.0343(10) 0.0101(11) 0.0185(10) -0.0047(9)
C34 0.0688(17) 0.090(2) 0.0461(13) 0.0180(14) 0.0147(12) -0.0021(12)
C35 0.101(2) 0.133(3) 0.0441(15) 0.058(2) 0.0074(16) -0.0051(18)
C36 0.160(4) 0.082(2) 0.0531(17) 0.058(2) 0.041(2) 0.0189(15)
C37 0.147(3) 0.0564(16) 0.0520(15) 0.0185(19) 0.0452(19) 0.0073(12)
C38 0.0881(18) 0.0480(13) 0.0426(12) 0.0089(12) 0.0289(12) 0.0014(10)

loop_
_atom_type_symbol
_atom_type_description
_atom_type_scat_dispersion_real
_atom_type_scat_dispersion_imag
_atom_type_scat_source
C C 0.0033 0.0016 'International Tables Vol C Tables 4.2.6.8 and 6.1.1.4'
H H 0.0000 0.0000 'International Tables Vol C Tables 4.2.6.8 and 6.1.1.4'
O O 0.0106 0.0060 'International Tables Vol C Tables 4.2.6.8 and 6.1.1.4'
N N 0.0061 0.0033 'International Tables Vol C Tables 4.2.6.8 and 6.1.1.4'
Ga Ga 0.2307 1.6083 'International Tables Vol C Tables 4.2.6.8 and 6.1.1.4'

loop_
_geom_angle_atom_site_label_1
_geom_angle_atom_site_label_2
_geom_angle_atom_site_label_3
_geom_angle
_geom_angle_publ_flag
O3 Ga1 O1 116.19(6) yes
O3 Ga1 O2 119.72(6) yes
O1 Ga1 O2 123.75(6) yes
O3 Ga1 N1 100.53(6) yes
O1 Ga1 N1 83.56(6) yes
O2 Ga1 N1 92.05(6) yes
O3 Ga1 N2 90.93(6) yes
O1 Ga1 N2 90.59(6) yes
O2 Ga1 N2 82.96(6) yes
N1 Ga1 N2 168.51(6) yes
C7 O1 Ga1 114.73(12) ?
C17 O2 Ga1 115.02(12) ?
C32 O3 Ga1 131.50(11) ?
C2 N1 C6 119.61(15) ?
C2 N1 Ga1 132.96(13) ?
C6 N1 Ga1 107.38(11) ?
C12 N2 C16 119.97(17) ?
C12 N2 Ga1 132.00(14) ?
C16 N2 Ga1 107.91(12) ?
C2 C1 H1A 109.5 ?
C2 C1 H1B 109.5 ?
H1A C1 H1B 109.5 ?
C2 C1 H1C 109.5 ?
H1A C1 H1C 109.5 ?
H1B C1 H1C 109.5 ?
N1 C2 C3 119.85(19) ?
N1 C2 C1 119.94(17) ?
C3 C2 C1 120.21(18) ?
C4 C3 C2 121.1(2) ?
C4 C3 H3 119.4 ?
C2 C3 H3 119.4 ?
C3 C4 C5 120.43(19) ?
C3 C4 H4 119.8 ?
C5 C4 H4 119.8 ?
C4 C5 C10 125.18(19) ?
C4 C5 C6 116.12(18) ?
C10 C5 C6 118.69(19) ?
N1 C6 C5 122.83(17) ?
N1 C6 C7 115.83(16) ?
C5 C6 C7 121.33(17) ?
O1 C7 C8 124.13(18) ?
O1 C7 C6 118.22(17) ?
C8 C7 C6 117.65(18) ?
C7 C8 C9 120.9(2) ?
C7 C8 H8 119.6 ?
C9 C8 H8 119.6 ?
C10 C9 C8 121.8(2) ?
C10 C9 H9 119.1 ?
C8 C9 H9 119.1 ?
C9 C10 C5 119.68(19) ?
C9 C10 H10 120.2 ?
C5 C10 H10 120.2 ?
C12 C11 H11A 109.5 ?
C12 C11 H11B 109.5 ?
H11A C11 H11B 109.5 ?
C12 C11 H11C 109.5 ?
H11A C11 H11C 109.5 ?
H11B C11 H11C 109.5 ?
N2 C12 C13 120.0(2) ?
N2 C12 C11 118.90(19) ?
C13 C12 C11 121.1(2) ?
C14 C13 C12 120.7(2) ?
C14 C13 H13 119.6 ?
C12 C13 H13 119.6 ?
C13 C14 C15 120.6(2) ?
C13 C14 H14 119.7 ?
C15 C14 H14 119.7 ?
C20 C15 C16 118.6(2) ?
C20 C15 C14 125.8(2) ?
C16 C15 C14 115.5(2) ?
N2 C16 C15 123.12(19) ?
N2 C16 C17 115.45(16) ?
C15 C16 C17 121.44(19) ?
O2 C17 C18 123.83(19) ?
O2 C17 C16 118.42(17) ?
C18 C17 C16 117.75(18) ?
C17 C18 C19 120.9(2) ?
C17 C18 H18 119.6 ?
C19 C18 H18 119.6 ?
C20 C19 C18 121.8(2) ?
C20 C19 H19 119.1 ?
C18 C19 H19 119.1 ?
C19 C20 C15 119.5(2) ?
C19 C20 H20 120.2 ?
C15 C20 H20 120.2 ?
C22 C21 C26 120.6(2) ?
C22 C21 H21 119.7 ?
C26 C21 H21 119.7 ?
C23 C22 C21 120.8(2) ?
C23 C22 H22 119.6 ?
C21 C22 H22 119.6 ?
C22 C23 C24 119.9(2) ?
C22 C23 H23 120.1 ?
C24 C23 H23 120.1 ?
C23 C24 C25 119.7(2) ?
C23 C24 H24 120.1 ?
C25 C24 H24 120.1 ?
C24 C25 C26 121.4(2) ?
C24 C25 H25 119.3 ?
C26 C25 H25 119.3 ?
C21 C26 C25 117.6(2) ?
C21 C26 C27 122.88(18) ?
C25 C26 C27 119.50(18) ?
C28 C27 C32 118.76(19) ?
C28 C27 C26 118.56(18) ?
C32 C27 C26 122.67(17) ?
C29 C28 C27 121.4(2) ?
C29 C28 H28 119.3 ?
C27 C28 H28 119.3 ?
C30 C29 C28 119.7(2) ?
C30 C29 H29 120.1 ?
C28 C29 H29 120.1 ?
C29 C30 C31 121.4(2) ?
C29 C30 H30 119.3 ?
C31 C30 H30 119.3 ?
C30 C31 C32 118.95(19) ?
C30 C31 C33 118.78(19) ?
C32 C31 C33 122.25(18) ?
O3 C32 C27 120.96(17) ?
O3 C32 C31 119.33(17) ?
C27 C32 C31 119.71(17) ?
C38 C33 C34 118.3(2) ?
C38 C33 C31 122.5(2) ?
C34 C33 C31 119.2(2) ?
C35 C34 C33 119.6(3) ?
C35 C34 H34 120.2 ?
C33 C34 H34 120.2 ?
C36 C35 C34 120.7(3) ?
C36 C35 H35 119.6 ?
C34 C35 H35 119.6 ?
C35 C36 C37 120.4(3) ?
C35 C36 H36 119.8 ?
C37 C36 H36 119.8 ?
C36 C37 C38 119.9(3) ?
C36 C37 H37 120.1 ?
C38 C37 H37 120.1 ?
C37 C38 C33 121.1(3) ?
C37 C38 H38 119.5 ?
C33 C38 H38 119.5 ?

loop_
_geom_bond_atom_site_label_1
_geom_bond_atom_site_label_2
_geom_bond_distance
_geom_bond_publ_flag
Ga1 O3 1.8334(13) yes
Ga1 O1 1.8710(13) yes
Ga1 O2 1.8736(13) yes
Ga1 N1 2.0968(15) yes
Ga1 N2 2.1067(15) yes
O1 C7 1.334(2) ?
O2 C17 1.334(2) ?
O3 C32 1.344(2) ?
N1 C2 1.328(2) ?
N1 C6 1.369(2) ?
N2 C12 1.329(2) ?
N2 C16 1.364(2) ?
C1 C2 1.496(3) ?
C1 H1A 0.9600 ?
C1 H1B 0.9600 ?
C1 H1C 0.9600 ?
C2 C3 1.410(3) ?
C3 C4 1.353(3) ?
C3 H3 0.9300 ?
C4 C5 1.399(3) ?
C4 H4 0.9300 ?
C5 C10 1.408(3) ?
C5 C6 1.410(3) ?
C6 C7 1.421(3) ?
C7 C8 1.379(3) ?
C8 C9 1.402(3) ?
C8 H8 0.9300 ?
C9 C10 1.359(3) ?
C9 H9 0.9300 ?
C10 H10 0.9300 ?
C11 C12 1.491(3) ?
C11 H11A 0.9600 ?
C11 H11B 0.9600 ?
C11 H11C 0.9600 ?
C12 C13 1.408(3) ?
C13 C14 1.360(4) ?
C13 H13 0.9300 ?
C14 C15 1.412(3) ?
C14 H14 0.9300 ?
C15 C20 1.409(3) ?
C15 C16 1.411(3) ?
C16 C17 1.421(3) ?
C17 C18 1.373(3) ?
C18 C19 1.405(3) ?
C18 H18 0.9300 ?
C19 C20 1.361(4) ?
C19 H19 0.9300 ?
C20 H20 0.9300 ?
C21 C22 1.382(3) ?
C21 C26 1.390(3) ?
C21 H21 0.9300 ?
C22 C23 1.371(4) ?
C22 H22 0.9300 ?
C23 C24 1.374(4) ?
C23 H23 0.9300 ?
C24 C25 1.382(3) ?
C24 H24 0.9300 ?
C25 C26 1.398(3) ?
C25 H25 0.9300 ?
C26 C27 1.481(3) ?
C27 C28 1.397(3) ?
C27 C32 1.410(3) ?
C28 C29 1.380(3) ?
C28 H28 0.9300 ?
C29 C30 1.375(3) ?
C29 H29 0.9300 ?
C30 C31 1.394(3) ?
C30 H30 0.9300 ?
C31 C32 1.416(3) ?
C31 C33 1.484(3) ?
C33 C38 1.389(3) ?
C33 C34 1.398(4) ?
C34 C35 1.395(4) ?
C34 H34 0.9300 ?
C35 C36 1.360(6) ?
C35 H35 0.9300 ?
C36 C37 1.369(5) ?
C36 H36 0.9300 ?
C37 C38 1.382(4) ?
C37 H37 0.9300 ?
C38 H38 0.9300 ?

loop_
_geom_torsion_atom_site_label_1
_geom_torsion_atom_site_label_2
_geom_torsion_atom_site_label_3
_geom_torsion_atom_site_label_4
_geom_torsion
O3 Ga1 O1 C7 -93.95(14)
O2 Ga1 O1 C7 92.81(14)
N1 Ga1 O1 C7 4.64(13)
N2 Ga1 O1 C7 174.73(14)
O3 Ga1 O2 C17 -82.68(14)
O1 Ga1 O2 C17 90.34(14)
N1 Ga1 O2 C17 173.97(13)
N2 Ga1 O2 C17 4.36(13)
O1 Ga1 O3 C32 119.07(16)
O2 Ga1 O3 C32 -67.39(17)
N1 Ga1 O3 C32 31.12(17)
N2 Ga1 O3 C32 -149.81(16)
O3 Ga1 N1 C2 -66.05(18)
O1 Ga1 N1 C2 178.43(19)
O2 Ga1 N1 C2 54.69(18)
N2 Ga1 N1 C2 118.6(3)
O3 Ga1 N1 C6 111.28(12)
O1 Ga1 N1 C6 -4.24(12)
O2 Ga1 N1 C6 -127.98(12)
N2 Ga1 N1 C6 -64.0(3)
O3 Ga1 N2 C12 -60.05(18)
O1 Ga1 N2 C12 56.16(18)
O2 Ga1 N2 C12 -179.88(19)
N1 Ga1 N2 C12 115.3(3)
O3 Ga1 N2 C16 115.84(12)
O1 Ga1 N2 C16 -127.95(12)
O2 Ga1 N2 C16 -4.00(12)
N1 Ga1 N2 C16 -68.8(3)
C6 N1 C2 C3 -1.3(3)
Ga1 N1 C2 C3 175.76(16)
C6 N1 C2 C1 179.69(19)
Ga1 N1 C2 C1 -3.2(3)
N1 C2 C3 C4 1.1(4)
C1 C2 C3 C4 -179.9(2)
C2 C3 C4 C5 0.1(4)
C3 C4 C5 C10 -179.6(2)
C3 C4 C5 C6 -0.9(3)
C2 N1 C6 C5 0.5(3)
Ga1 N1 C6 C5 -177.29(15)
C2 N1 C6 C7 -179.08(17)
Ga1 N1 C6 C7 3.17(19)
C4 C5 C6 N1 0.6(3)
C10 C5 C6 N1 179.44(18)
C4 C5 C6 C7 -179.84(19)
C10 C5 C6 C7 -1.0(3)
Ga1 O1 C7 C8 175.62(16)
Ga1 O1 C7 C6 -4.3(2)
N1 C6 C7 O1 0.3(3)
C5 C6 C7 O1 -179.20(17)
N1 C6 C7 C8 -179.56(18)
C5 C6 C7 C8 0.9(3)
O1 C7 C8 C9 -179.8(2)
C6 C7 C8 C9 0.1(3)
C7 C8 C9 C10 -1.0(4)
C8 C9 C10 C5 0.8(3)
C4 C5 C10 C9 178.9(2)
C6 C5 C10 C9 0.2(3)
C16 N2 C12 C13 1.4(3)
Ga1 N2 C12 C13 176.85(16)
C16 N2 C12 C11 -177.8(2)
Ga1 N2 C12 C11 -2.3(3)
N2 C12 C13 C14 -1.5(4)
C11 C12 C13 C14 177.6(3)
C12 C13 C14 C15 0.8(4)
C13 C14 C15 C20 -179.0(2)
C13 C14 C15 C16 0.0(4)
C12 N2 C16 C15 -0.6(3)
Ga1 N2 C16 C15 -177.03(15)
C12 N2 C16 C17 179.46(17)
Ga1 N2 C16 C17 2.98(19)
C20 C15 C16 N2 178.93(19)
C14 C15 C16 N2 -0.2(3)
C20 C15 C16 C17 -1.1(3)
C14 C15 C16 C17 179.83(19)
Ga1 O2 C17 C18 176.04(16)
Ga1 O2 C17 C16 -4.0(2)
N2 C16 C17 O2 0.3(3)
C15 C16 C17 O2 -179.65(17)
N2 C16 C17 C18 -179.75(18)
C15 C16 C17 C18 0.3(3)
O2 C17 C18 C19 -179.46(19)
C16 C17 C18 C19 0.6(3)
C17 C18 C19 C20 -0.7(4)
C18 C19 C20 C15 -0.1(4)
C16 C15 C20 C19 1.0(3)
C14 C15 C20 C19 180.0(2)
C26 C21 C22 C23 0.4(4)
C21 C22 C23 C24 -0.4(4)
C22 C23 C24 C25 0.0(4)
C23 C24 C25 C26 0.5(4)
C22 C21 C26 C25 0.1(3)
C22 C21 C26 C27 -178.8(2)
C24 C25 C26 C21 -0.5(3)
C24 C25 C26 C27 178.4(2)
C21 C26 C27 C28 135.8(2)
C25 C26 C27 C28 -43.1(3)
C21 C26 C27 C32 -45.2(3)
C25 C26 C27 C32 136.0(2)
C32 C27 C28 C29 -0.7(3)
C26 C27 C28 C29 178.38(19)
C27 C28 C29 C30 -1.0(4)
C28 C29 C30 C31 0.7(4)
C29 C30 C31 C32 1.2(3)
C29 C30 C31 C33 -177.2(2)
Ga1 O3 C32 C27 -89.5(2)
Ga1 O3 C32 C31 91.18(19)
C28 C27 C32 O3 -176.65(18)
C26 C27 C32 O3 4.3(3)
C28 C27 C32 C31 2.6(3)
C26 C27 C32 C31 -176.41(17)
C30 C31 C32 O3 176.39(18)
C33 C31 C32 O3 -5.2(3)
C30 C31 C32 C27 -2.9(3)
C33 C31 C32 C27 175.52(18)
C30 C31 C33 C38 -132.3(2)
C32 C31 C33 C38 49.3(3)
C30 C31 C33 C34 45.7(3)
C32 C31 C33 C34 -132.7(2)
C38 C33 C34 C35 0.5(3)
C31 C33 C34 C35 -177.6(2)
C33 C34 C35 C36 1.0(4)
C34 C35 C36 C37 -1.8(5)
C35 C36 C37 C38 1.1(5)
C36 C37 C38 C33 0.5(4)
C34 C33 C38 C37 -1.3(3)
C31 C33 C38 C37 176.8(2)
